data_1546694
loop_
_publ_author_name
'Wrobel, Norma'
'Witulski, Bernhard'
'Schollmeyer, Dieter'
'Detert, Heiner'

_publ_section_title
;
 1,4,9,12-Tetramethoxy-14-octyl-5,8-dihydrodiindolo[3,2-<i>b</i>;2',3'-<i>h</i>]carbazole
 with an unknown solvent
;
_journal_issue 3
_journal_name_full IUCrData
_journal_page_first x170462
_journal_paper_doi 10.1107/S241431461700462X
_journal_volume 2
_journal_year 2017
_chemical_formula_iupac '2C36 H39 N3 O4, H2 O'
_chemical_formula_moiety '2(C36 H39 N3 O4), H2 O'
_chemical_formula_sum 'C72 H80 N6 O9'
_chemical_formula_weight 1173.42
_chemical_name_systematic 1,4,9,12-Tetramethoxy-14-octyl-5,8-dihydrodiindolo[3,2-<i>b</i>;2',3'-<i>h</i>]carbazole
_space_group_crystal_system trigonal
_space_group_IT_number 148
_space_group_name_Hall '-R 3'
_space_group_name_H-M_alt 'R -3 :H'
_symmetry_space_group_name_Hall '-R 3'
_symmetry_space_group_name_H-M 'R -3 :H'
_atom_sites_solution_hydrogens mixed
_audit_creation_method SHELXL-2016/6
_cell_angle_alpha 90
_cell_angle_beta 90
_cell_angle_gamma 120
_cell_formula_units_Z 9
_cell_length_a 26.3932(5)
_cell_length_b 26.3932(5)
_cell_length_c 24.8270(5)
_cell_measurement_reflns_used 8684
_cell_measurement_temperature 193(2)
_cell_measurement_theta_max 19.05
_cell_measurement_theta_min 2.42
_cell_volume 14977.5(5)
_computing_cell_refinement
;
SMART and SAINT (Bruker, 1997)
;
_computing_data_collection
;
SMART and SAINT (Bruker, 1997)
;
_computing_data_reduction
;
SMART and SAINT (Bruker, 1997)
;
_computing_molecular_graphics
;
PLATON (Spek, 2009)
;
_computing_publication_material
;
SHELXL2016 (Sheldrick, 2015)
;
_computing_structure_refinement
;
SHELXL2016 (Sheldrick, 2015)
;
_computing_structure_solution
;
SIR2004 (Altomare <i>et al.</i>,  1999)
;
_diffrn_ambient_temperature 193(2)
_diffrn_measured_fraction_theta_full 1.000
_diffrn_measured_fraction_theta_max 1.000
_diffrn_measurement_device_type 'Bruker SMART APEXII'
_diffrn_measurement_method 'CCD scan'
_diffrn_radiation_type MoK\a
_diffrn_radiation_wavelength 0.71073
_diffrn_reflns_av_R_equivalents 0.1447
_diffrn_reflns_limit_h_max 34
_diffrn_reflns_limit_h_min -33
_diffrn_reflns_limit_k_max 33
_diffrn_reflns_limit_k_min -34
_diffrn_reflns_limit_l_max 32
_diffrn_reflns_limit_l_min -32
_diffrn_reflns_number 131773
_diffrn_reflns_theta_full 25.242
_diffrn_reflns_theta_max 27.869
_diffrn_reflns_theta_min 1.543
_exptl_absorpt_coefficient_mu 0.077
_exptl_absorpt_correction_type none
_exptl_crystal_colour colourless
_exptl_crystal_density_diffrn 1.171
_exptl_crystal_description block
_exptl_crystal_F_000 5634
_exptl_crystal_size_max 0.270
_exptl_crystal_size_mid 0.170
_exptl_crystal_size_min 0.140
_refine_diff_density_max 0.393
_refine_diff_density_min -0.237
_refine_ls_extinction_method none
_refine_ls_goodness_of_fit_ref 0.846
_refine_ls_hydrogen_treatment constr
_refine_ls_matrix_type full
_refine_ls_number_parameters 429
_refine_ls_number_reflns 7932
_refine_ls_number_restraints 24
_refine_ls_restrained_S_all 0.851
_refine_ls_R_factor_all 0.1707
_refine_ls_R_factor_gt 0.0643
_refine_ls_shift/su_max 0.000
_refine_ls_shift/su_mean 0.000
_refine_ls_structure_factor_coef Fsqd
_refine_ls_weighting_details 'w=1/[\s^2^(Fo^2^)+(0.1266P)^2^] where P=(Fo^2^+2Fc^2^)/3'
_refine_ls_weighting_scheme calc
_refine_ls_wR_factor_gt 0.1765
_refine_ls_wR_factor_ref 0.2217
_reflns_number_gt 2895
_reflns_number_total 7932
_reflns_threshold_expression 'I > 2\s(I)'
_cod_data_source_file bt4046sup1.cif
_cod_data_source_block I
_cod_original_cell_volume 14977.5(6)
_cod_database_code 1546694
_shelx_space_group_comment
;
The symmetry employed for this shelxl refinement is uniquely defined
by the following loop, which should always be used as a source of
symmetry information in preference to the above space-group names.
They are only intended as comments.
;
_shelx_estimated_absorpt_t_min 0.979
_shelx_estimated_absorpt_t_max 0.989

loop_
_space_group_symop_operation_xyz
'x, y, z'
'-y, x-y, z'
'-x+y, -x, z'
'x+2/3, y+1/3, z+1/3'
'-y+2/3, x-y+1/3, z+1/3'
'-x+y+2/3, -x+1/3, z+1/3'
'x+1/3, y+2/3, z+2/3'
'-y+1/3, x-y+2/3, z+2/3'
'-x+y+1/3, -x+2/3, z+2/3'
'-x, -y, -z'
'y, -x+y, -z'
'x-y, x, -z'
'-x+2/3, -y+1/3, -z+1/3'
'y+2/3, -x+y+1/3, -z+1/3'
'x-y+2/3, x+1/3, -z+1/3'
'-x+1/3, -y+2/3, -z+2/3'
'y+1/3, -x+y+2/3, -z+2/3'
'x-y+1/3, x+2/3, -z+2/3'

loop_
_atom_site_type_symbol
_atom_site_label
_atom_site_fract_x
_atom_site_fract_y
_atom_site_fract_z
_atom_site_U_iso_or_equiv
_atom_site_adp_type
_atom_site_calc_flag
_atom_site_occupancy
_atom_site_disorder_assembly
_atom_site_disorder_group
N N1 0.39718(9) 0.15387(9) -0.05021(9) 0.0616(6) Uani d 1 . .
C C2 0.33803(11) 0.11326(11) -0.05643(10) 0.0569(7) Uani d 1 . .
C C3 0.31146(11) 0.06711(11) -0.09279(10) 0.0577(7) Uani d 1 . .
H H3 0.333786 0.058309 -0.117113 0.069 Uiso calc 1 . .
C C4 0.25060(11) 0.03444(11) -0.09185(10) 0.0568(7) Uani d 1 . .
C C5 0.20813(12) -0.01553(12) -0.12255(11) 0.0663(7) Uani d 1 . .
C C6 0.21232(14) -0.04878(13) -0.16476(12) 0.0738(8) Uani d 1 . .
C C7 0.16204(16) -0.09611(16) -0.18386(14) 0.1020(11) Uani d 1 . .
H H7 0.164166 -0.117596 -0.213625 0.122 Uiso calc 1 . .
C C8 0.10804(16) -0.11305(17) -0.16021(14) 0.1040(12) Uani d 1 . .
H H8 0.074218 -0.146831 -0.173361 0.125 Uiso calc 1 . .
C C9 0.10238(14) -0.08218(15) -0.11835(13) 0.0875(10) Uani d 1 . .
C C10 0.15277(13) -0.03232(13) -0.10074(11) 0.0696(8) Uani d 1 . .
N N11 0.15846(9) 0.00550(10) -0.05968(9) 0.0687(6) Uani d 1 . .
H H11 0.129679 0.003742 -0.040337 0.082 Uiso calc 1 . .
C C12 0.21804(11) 0.04723(11) -0.05408(10) 0.0590(7) Uani d 1 . .
C C13 0.24413(12) 0.09410(11) -0.01950(10) 0.0591(7) Uani d 1 . .
H H13 0.221748 0.102997 0.004654 0.071 Uiso calc 1 . .
C C14 0.30485(11) 0.12791(11) -0.02150(9) 0.0554(7) Uani d 1 . .
C C15 0.34586(11) 0.18072(11) 0.00642(10) 0.0578(7) Uani d 1 . .
C C16 0.33799(12) 0.21639(11) 0.04236(10) 0.0596(7) Uani d 1 . .
H H16 0.300219 0.207086 0.054655 0.072 Uiso calc 1 . .
C C17 0.38772(13) 0.26599(11) 0.05931(10) 0.0610(7) Uani d 1 . .
N N18 0.39149(11) 0.30915(9) 0.09462(9) 0.0695(6) Uani d 1 . .
H H18 0.351821 0.296759 0.117984 0.083 Uiso d 1 . .
C C19 0.44947(15) 0.35066(12) 0.09997(12) 0.0738(8) Uani d 1 . .
C C20 0.47299(18) 0.40164(13) 0.13206(14) 0.0839(10) Uani d 1 . .
C C21 0.5324(2) 0.43785(14) 0.13098(17) 0.1015(12) Uani d 1 . .
H H21 0.549631 0.472860 0.151597 0.122 Uiso calc 1 . .
C C22 0.56788(18) 0.42417(15) 0.10023(19) 0.1097(14) Uani d 1 . .
H H22 0.608978 0.450052 0.101049 0.132 Uiso calc 1 . .
C C23 0.54594(16) 0.37413(14) 0.06817(16) 0.0923(11) Uani d 1 . .
C C24 0.48467(14) 0.33606(12) 0.06833(13) 0.0750(9) Uani d 1 . .
C C25 0.44519(13) 0.28154(11) 0.04191(12) 0.0676(8) Uani d 1 . .
C C26 0.45295(12) 0.24538(12) 0.00583(12) 0.0678(8) Uani d 1 . .
H H26 0.490808 0.254411 -0.005931 0.081 Uiso calc 1 . .
C C27 0.40278(12) 0.19545(11) -0.01222(11) 0.0611(7) Uani d 1 . .
C C28 0.44510(13) 0.14724(14) -0.06915(13) 0.0830(9) Uani d 1 . .
H H28A 0.479014 0.186180 -0.077441 0.100 Uiso calc 0.85 A 1
H H28B 0.433502 0.123775 -0.102669 0.100 Uiso calc 0.85 A 1
H H28C 0.448498 0.156016 -0.108184 0.100 Uiso calc 0.15 B 2
H H28D 0.480695 0.179279 -0.052218 0.100 Uiso calc 0.15 B 2
C C29 0.46330(18) 0.11551(18) -0.0245(2) 0.0924(13) Uani d 0.85 C 1
H H29A 0.501773 0.120371 -0.034567 0.111 Uiso calc 0.85 C 1
H H29B 0.468401 0.135942 0.010268 0.111 Uiso calc 0.85 C 1
C C29A 0.4496(8) 0.0993(9) -0.0641(8) 0.058(5) Uani d 0.15 C 2
H H29C 0.491994 0.112866 -0.064435 0.070 Uiso calc 0.15 C 2
H H29D 0.433341 0.076631 -0.097653 0.070 Uiso calc 0.15 C 2
C C30 0.42270(17) 0.05359(18) -0.01624(15) 0.1057(12) Uani d 1 . .
H H30A 0.419618 0.032706 -0.050292 0.127 Uiso calc 0.85 C 1
H H30B 0.383581 0.048371 -0.008451 0.127 Uiso calc 0.85 C 1
H H30C 0.401214 0.069270 0.003999 0.127 Uiso calc 0.15 C 2
H H30D 0.391820 0.018897 -0.035301 0.127 Uiso calc 0.15 C 2
C C31 0.4386(2) 0.02484(19) 0.02872(19) 0.1261(15) Uani d 1 . .
H H31A 0.478014 0.031055 0.020650 0.151 Uiso calc 1 . .
H H31B 0.441973 0.046529 0.062317 0.151 Uiso calc 1 . .
C C32 0.4015(2) -0.0360(2) 0.03997(16) 0.1324(16) Uani d 1 . .
H H32A 0.396167 -0.057599 0.005916 0.159 Uiso calc 1 . .
H H32B 0.362699 -0.041886 0.050309 0.159 Uiso calc 1 . .
C C33 0.4192(2) -0.0638(2) 0.0815(2) 0.1427(17) Uani d 1 . .
H H33A 0.458966 -0.055696 0.071930 0.171 Uiso calc 1 . .
H H33B 0.422937 -0.042822 0.115696 0.171 Uiso calc 1 . .
C C34 0.3843(4) -0.1264(3) 0.0933(3) 0.192(3) Uani d 1 . .
H H34A 0.346215 -0.134099 0.107849 0.230 Uiso calc 0.7 D 1
H H34B 0.376296 -0.147749 0.058667 0.230 Uiso calc 0.7 D 1
H H34C 0.383354 -0.147994 0.060296 0.230 Uiso calc 0.3 E 2
H H34D 0.405145 -0.135721 0.121238 0.230 Uiso calc 0.3 E 2
C C35 0.4083(5) -0.1519(4) 0.1304(3) 0.202(4) Uani d 0.7 F 1
H H35A 0.380554 -0.193783 0.134472 0.304 Uiso calc 0.7 F 1
H H35B 0.445381 -0.146321 0.116116 0.304 Uiso calc 0.7 F 1
H H35C 0.415159 -0.132607 0.165531 0.304 Uiso calc 0.7 F 1
C C35A 0.3246(8) -0.1491(10) 0.1112(8) 0.179(7) Uani d 0.3 F 2
H H35D 0.306388 -0.191287 0.117537 0.269 Uiso calc 0.3 F 2
H H35E 0.324431 -0.129526 0.144661 0.269 Uiso calc 0.3 F 2
H H35F 0.302544 -0.141854 0.083450 0.269 Uiso calc 0.3 F 2
O O36 0.26787(9) -0.03024(9) -0.18319(8) 0.0809(6) Uani d 1 . .
C C37 0.27329(16) -0.06189(16) -0.22806(13) 0.1004(11) Uani d 1 . .
H H37A 0.259234 -0.102542 -0.217425 0.151 Uiso calc 1 . .
H H37B 0.314429 -0.043590 -0.238912 0.151 Uiso calc 1 . .
H H37C 0.249893 -0.061055 -0.258331 0.151 Uiso calc 1 . .
O O38 0.05177(9) -0.09506(10) -0.09089(9) 0.0999(7) Uani d 1 . .
C C39 0.00197(15) -0.15248(16) -0.09840(17) 0.1205(14) Uani d 1 . .
H H39A -0.012199 -0.156443 -0.135507 0.181 Uiso calc 1 . .
H H39B -0.029162 -0.158138 -0.073385 0.181 Uiso calc 1 . .
H H39C 0.013321 -0.182006 -0.091425 0.181 Uiso calc 1 . .
O O40 0.43208(12) 0.40842(9) 0.15991(9) 0.1011(8) Uani d 1 . .
C C41 0.4547(2) 0.45374(17) 0.19893(16) 0.1433(18) Uani d 1 . .
H H41A 0.485908 0.452607 0.219340 0.215 Uiso calc 1 . .
H H41B 0.423350 0.448265 0.223561 0.215 Uiso calc 1 . .
H H41C 0.470514 0.491679 0.180841 0.215 Uiso calc 1 . .
O O42 0.57773(10) 0.35734(9) 0.03698(13) 0.1135(9) Uani d 1 . .
C C43 0.6389(5) 0.3968(5) 0.0414(4) 0.102(3) Uani d 0.57 G 1
H H43A 0.646779 0.437003 0.036787 0.153 Uiso calc 0.57 G 1
H H43B 0.659522 0.387936 0.013464 0.153 Uiso calc 0.57 G 1
H H43C 0.652498 0.392724 0.076988 0.153 Uiso calc 0.57 G 1
C C43A 0.6370(7) 0.3986(8) 0.0112(5) 0.114(5) Uani d 0.43 G 2
H H43D 0.668387 0.405174 0.036311 0.171 Uiso calc 0.43 G 2
H H43E 0.639392 0.436013 0.002852 0.171 Uiso calc 0.43 G 2
H H43F 0.641233 0.381021 -0.022029 0.171 Uiso calc 0.43 G 2
O O1W 0.0541(2) -0.0271(2) 0.0018(2) 0.1203(16) Uani d 0.5 . .
H H1W 0.070937 -0.046260 -0.004863 0.180 Uiso d 0.5 . .
H H2W 0.068337 -0.007660 0.025637 0.180 Uiso d 0.5 . .

loop_
_atom_site_aniso_label
_atom_site_aniso_U_11
_atom_site_aniso_U_22
_atom_site_aniso_U_33
_atom_site_aniso_U_12
_atom_site_aniso_U_13
_atom_site_aniso_U_23
N1 0.0533(14) 0.0561(13) 0.0704(14) 0.0236(11) -0.0004(11) -0.0020(11)
C2 0.0586(17) 0.0549(16) 0.0546(15) 0.0264(14) -0.0025(13) 0.0037(13)
C3 0.0597(17) 0.0578(16) 0.0545(15) 0.0284(14) 0.0005(13) 0.0043(13)
C4 0.0626(17) 0.0525(15) 0.0518(15) 0.0262(14) -0.0066(13) 0.0023(12)
C5 0.0637(19) 0.0687(18) 0.0593(17) 0.0278(15) -0.0099(14) -0.0012(15)
C6 0.070(2) 0.074(2) 0.0631(18) 0.0250(17) -0.0109(16) -0.0156(15)
C7 0.085(3) 0.105(3) 0.083(2) 0.023(2) -0.007(2) -0.033(2)
C8 0.081(3) 0.107(3) 0.089(2) 0.021(2) -0.017(2) -0.041(2)
C9 0.056(2) 0.098(2) 0.084(2) 0.0200(18) -0.0081(17) -0.011(2)
C10 0.067(2) 0.0739(19) 0.0572(17) 0.0276(17) -0.0144(15) -0.0058(15)
N11 0.0555(15) 0.0737(15) 0.0665(15) 0.0244(13) -0.0043(11) -0.0029(12)
C12 0.0547(16) 0.0584(16) 0.0561(16) 0.0225(14) -0.0064(13) 0.0032(13)
C13 0.0599(17) 0.0625(17) 0.0525(15) 0.0288(15) -0.0015(13) 0.0000(13)
C14 0.0579(17) 0.0553(16) 0.0482(14) 0.0248(14) -0.0033(13) 0.0041(12)
C15 0.0551(16) 0.0541(16) 0.0570(15) 0.0220(13) -0.0045(13) 0.0051(13)
C16 0.0604(17) 0.0574(16) 0.0564(15) 0.0260(14) -0.0057(13) -0.0025(13)
C17 0.074(2) 0.0516(16) 0.0562(16) 0.0302(15) -0.0093(14) -0.0010(13)
N18 0.0786(17) 0.0510(13) 0.0654(14) 0.0222(13) -0.0132(12) -0.0035(11)
C19 0.086(2) 0.0523(18) 0.076(2) 0.0290(18) -0.0213(17) 0.0022(15)
C20 0.116(3) 0.0511(19) 0.077(2) 0.036(2) -0.032(2) -0.0049(16)
C21 0.115(3) 0.049(2) 0.119(3) 0.025(2) -0.046(3) -0.0009(19)
C22 0.092(3) 0.051(2) 0.160(4) 0.017(2) -0.041(3) 0.013(2)
C23 0.080(2) 0.050(2) 0.138(3) 0.0252(19) -0.029(2) 0.004(2)
C24 0.074(2) 0.0458(17) 0.091(2) 0.0194(16) -0.0242(17) 0.0043(15)
C25 0.069(2) 0.0514(17) 0.0766(19) 0.0257(15) -0.0139(16) 0.0057(15)
C26 0.0552(17) 0.0559(17) 0.086(2) 0.0230(15) -0.0039(15) 0.0083(15)
C27 0.0595(18) 0.0532(16) 0.0657(17) 0.0246(14) -0.0030(14) 0.0061(14)
C28 0.0632(19) 0.077(2) 0.099(2) 0.0273(17) 0.0086(17) -0.0136(18)
C29 0.077(3) 0.080(3) 0.127(4) 0.043(2) -0.021(3) -0.024(3)
C29A 0.056(11) 0.076(14) 0.060(11) 0.047(11) -0.010(10) -0.011(11)
C30 0.110(3) 0.117(3) 0.097(3) 0.062(3) -0.020(2) -0.012(2)
C31 0.128(3) 0.103(3) 0.170(4) 0.074(3) -0.061(3) -0.038(3)
C32 0.174(4) 0.128(4) 0.101(3) 0.080(4) -0.034(3) -0.008(3)
C33 0.203(5) 0.139(4) 0.130(4) 0.118(4) -0.025(4) -0.014(3)
C34 0.233(7) 0.215(7) 0.164(5) 0.139(6) 0.025(5) 0.061(5)
C35 0.319(11) 0.184(7) 0.160(7) 0.167(8) 0.067(7) 0.051(6)
C35A 0.138(12) 0.225(16) 0.156(13) 0.077(11) -0.011(11) -0.022(11)
O36 0.0801(15) 0.0857(14) 0.0682(13) 0.0350(12) -0.0015(11) -0.0177(11)
C37 0.113(3) 0.106(3) 0.078(2) 0.052(2) 0.0006(19) -0.026(2)
O38 0.0648(14) 0.0994(17) 0.1058(17) 0.0189(13) -0.0138(13) -0.0196(13)
C39 0.075(2) 0.096(3) 0.150(4) 0.013(2) -0.013(2) -0.026(3)
O40 0.145(2) 0.0707(15) 0.0760(14) 0.0449(15) -0.0241(15) -0.0223(12)
C41 0.207(5) 0.093(3) 0.102(3) 0.055(3) -0.042(3) -0.046(2)
O42 0.0677(16) 0.0602(14) 0.195(3) 0.0189(13) -0.0109(16) 0.0058(15)
C43 0.069(5) 0.067(4) 0.157(9) 0.024(4) 0.006(7) 0.023(7)
C43A 0.074(6) 0.098(8) 0.127(10) 0.011(5) 0.002(9) 0.030(8)
O1W 0.109(4) 0.125(4) 0.135(4) 0.065(3) 0.005(3) -0.010(3)

loop_
_atom_type_symbol
_atom_type_description
_atom_type_scat_dispersion_real
_atom_type_scat_dispersion_imag
_atom_type_scat_source
C C 0.0033 0.0016 'International Tables Vol C Tables 4.2.6.8 and 6.1.1.4'
H H 0.0000 0.0000 'International Tables Vol C Tables 4.2.6.8 and 6.1.1.4'
N N 0.0061 0.0033 'International Tables Vol C Tables 4.2.6.8 and 6.1.1.4'
O O 0.0106 0.0060 'International Tables Vol C Tables 4.2.6.8 and 6.1.1.4'

loop_
_geom_angle_atom_site_label_1
_geom_angle_atom_site_label_2
_geom_angle_atom_site_label_3
_geom_angle
C2 N1 C27 108.5(2)
C2 N1 C28 125.9(2)
C27 N1 C28 124.2(2)
C3 C2 N1 128.8(2)
C3 C2 C14 121.8(2)
N1 C2 C14 109.3(2)
C2 C3 C4 116.8(2)
C2 C3 H3 121.6
C4 C3 H3 121.6
C3 C4 C12 120.7(2)
C3 C4 C5 133.1(3)
C12 C4 C5 106.2(2)
C10 C5 C6 118.9(3)
C10 C5 C4 107.1(2)
C6 C5 C4 133.9(3)
O36 C6 C7 125.7(3)
O36 C6 C5 115.4(2)
C7 C6 C5 118.9(3)
C6 C7 C8 121.0(3)
C6 C7 H7 119.5
C8 C7 H7 119.5
C9 C8 C7 121.7(3)
C9 C8 H8 119.1
C7 C8 H8 119.1
C8 C9 O38 127.3(3)
C8 C9 C10 117.5(3)
O38 C9 C10 115.2(3)
N11 C10 C9 128.4(3)
N11 C10 C5 109.6(2)
C9 C10 C5 121.8(3)
C10 N11 C12 108.3(2)
C10 N11 H11 125.8
C12 N11 H11 125.8
C13 C12 N11 128.9(3)
C13 C12 C4 122.3(2)
N11 C12 C4 108.7(2)
C12 C13 C14 116.9(2)
C12 C13 H13 121.5
C14 C13 H13 121.5
C13 C14 C2 121.2(2)
C13 C14 C15 132.0(2)
C2 C14 C15 106.9(2)
C16 C15 C27 121.2(2)
C16 C15 C14 132.1(2)
C27 C15 C14 106.6(2)
C17 C16 C15 116.6(3)
C17 C16 H16 121.7
C15 C16 H16 121.7
C16 C17 N18 127.7(3)
C16 C17 C25 123.5(3)
N18 C17 C25 108.8(2)
C19 N18 C17 107.9(3)
C19 N18 H18 134.9
C17 N18 H18 114.9
N18 C19 C24 110.6(3)
N18 C19 C20 126.8(3)
C24 C19 C20 122.6(3)
O40 C20 C21 128.5(3)
O40 C20 C19 114.2(3)
C21 C20 C19 117.3(4)
C20 C21 C22 121.0(4)
C20 C21 H21 119.5
C22 C21 H21 119.5
C21 C22 C23 123.0(4)
C21 C22 H22 118.5
C23 C22 H22 118.5
O42 C23 C22 126.7(4)
O42 C23 C24 116.1(3)
C22 C23 C24 117.2(4)
C19 C24 C23 118.9(3)
C19 C24 C25 106.2(3)
C23 C24 C25 134.9(4)
C26 C25 C17 119.7(2)
C26 C25 C24 133.8(3)
C17 C25 C24 106.4(3)
C27 C26 C25 117.2(3)
C27 C26 H26 121.4
C25 C26 H26 121.4
C26 C27 N1 129.5(3)
C26 C27 C15 121.7(3)
N1 C27 C15 108.7(2)
C29A C28 N1 125.8(8)
N1 C28 C29 110.4(3)
N1 C28 H28A 109.6
C29 C28 H28A 109.6
N1 C28 H28B 109.6
C29 C28 H28B 109.6
H28A C28 H28B 108.1
C29A C28 H28C 105.9
N1 C28 H28C 105.9
C29A C28 H28D 105.9
N1 C28 H28D 105.9
H28C C28 H28D 106.2
C30 C29 C28 116.1(3)
C30 C29 H29A 108.3
C28 C29 H29A 108.3
C30 C29 H29B 108.3
C28 C29 H29B 108.3
H29A C29 H29B 107.4
C28 C29A C30 125.0(13)
C28 C29A H29C 106.1
C30 C29A H29C 106.1
C28 C29A H29D 106.1
C30 C29A H29D 106.1
H29C C29A H29D 106.3
C29 C30 C31 115.6(4)
C31 C30 C29A 143.0(7)
C29 C30 H30A 108.4
C31 C30 H30A 108.4
C29 C30 H30B 108.4
C31 C30 H30B 108.4
H30A C30 H30B 107.4
C31 C30 H30C 101.2
C29A C30 H30C 101.2
C31 C30 H30D 101.2
C29A C30 H30D 101.2
H30C C30 H30D 104.5
C32 C31 C30 119.9(4)
C32 C31 H31A 107.3
C30 C31 H31A 107.3
C32 C31 H31B 107.3
C30 C31 H31B 107.3
H31A C31 H31B 106.9
C31 C32 C33 119.2(4)
C31 C32 H32A 107.5
C33 C32 H32A 107.5
C31 C32 H32B 107.5
C33 C32 H32B 107.5
H32A C32 H32B 107.0
C34 C33 C32 121.7(5)
C34 C33 H33A 106.9
C32 C33 H33A 106.9
C34 C33 H33B 106.9
C32 C33 H33B 106.9
H33A C33 H33B 106.7
C35A C34 C33 117.9(11)
C35 C34 C33 118.2(7)
C35 C34 H34A 107.7
C33 C34 H34A 107.7
C35 C34 H34B 107.7
C33 C34 H34B 107.8
H34A C34 H34B 107.1
C35A C34 H34C 107.8
C33 C34 H34C 107.8
C35A C34 H34D 107.8
C33 C34 H34D 107.8
H34C C34 H34D 107.2
C34 C35 H35A 109.5
C34 C35 H35B 109.5
H35A C35 H35B 109.5
C34 C35 H35C 109.5
H35A C35 H35C 109.5
H35B C35 H35C 109.5
C34 C35A H35D 109.5
C34 C35A H35E 109.5
H35D C35A H35E 109.5
C34 C35A H35F 109.5
H35D C35A H35F 109.5
H35E C35A H35F 109.5
C6 O36 C37 116.7(2)
O36 C37 H37A 109.5
O36 C37 H37B 109.5
H37A C37 H37B 109.5
O36 C37 H37C 109.5
H37A C37 H37C 109.5
H37B C37 H37C 109.5
C9 O38 C39 117.2(3)
O38 C39 H39A 109.5
O38 C39 H39B 109.5
H39A C39 H39B 109.5
O38 C39 H39C 109.5
H39A C39 H39C 109.5
H39B C39 H39C 109.5
C20 O40 C41 115.4(3)
O40 C41 H41A 109.5
O40 C41 H41B 109.5
H41A C41 H41B 109.5
O40 C41 H41C 109.5
H41A C41 H41C 109.5
H41B C41 H41C 109.5
C23 O42 C43 112.0(6)
C23 O42 C43A 125.5(8)
O42 C43 H43A 109.5
O42 C43 H43B 109.5
H43A C43 H43B 109.5
O42 C43 H43C 109.5
H43A C43 H43C 109.5
H43B C43 H43C 109.5
O42 C43A H43D 109.5
O42 C43A H43E 109.5
H43D C43A H43E 109.5
O42 C43A H43F 109.5
H43D C43A H43F 109.5
H43E C43A H43F 109.5
H1W O1W H2W 109.4

loop_
_geom_bond_atom_site_label_1
_geom_bond_atom_site_label_2
_geom_bond_distance
N1 C2 1.392(3)
N1 C27 1.398(3)
N1 C28 1.440(3)
C2 C3 1.392(3)
C2 C14 1.416(3)
C3 C4 1.393(3)
C3 H3 0.9500
C4 C12 1.422(4)
C4 C5 1.449(4)
C5 C10 1.406(4)
C5 C6 1.406(4)
C6 O36 1.372(3)
C6 C7 1.374(4)
C7 C8 1.393(5)
C7 H7 0.9500
C8 C9 1.374(5)
C8 H8 0.9500
C9 O38 1.382(4)
C9 C10 1.394(4)
C10 N11 1.381(3)
N11 C12 1.405(3)
N11 H11 0.8800
C12 C13 1.375(3)
C13 C14 1.392(3)
C13 H13 0.9500
C14 C15 1.444(3)
C15 C16 1.386(4)
C15 C27 1.428(4)
C16 C17 1.377(4)
C16 H16 0.9500
C17 N18 1.401(3)
C17 C25 1.426(4)
N18 C19 1.372(4)
N18 H18 1.0943
C19 C24 1.410(4)
C19 C20 1.412(4)
C20 O40 1.367(4)
C20 C21 1.369(5)
C21 C22 1.388(5)
C21 H21 0.9500
C22 C23 1.396(5)
C22 H22 0.9500
C23 O42 1.368(4)
C23 C24 1.414(4)
C24 C25 1.445(4)
C25 C26 1.397(4)
C26 C27 1.395(4)
C26 H26 0.9500
C28 C29A 1.334(18)
C28 C29 1.601(5)
C28 H28A 0.9900
C28 H28B 0.9900
C28 H28C 0.9900
C28 H28D 0.9900
C29 C30 1.453(5)
C29 H29A 0.9900
C29 H29B 0.9900
C29A C30 1.586(19)
C29A H29C 0.9900
C29A H29D 0.9900
C30 C31 1.521(5)
C30 H30A 0.9900
C30 H30B 0.9900
C30 H30C 0.9900
C30 H30D 0.9900
C31 C32 1.429(6)
C31 H31A 0.9900
C31 H31B 0.9900
C32 C33 1.470(5)
C32 H32A 0.9900
C32 H32B 0.9900
C33 C34 1.464(7)
C33 H33A 0.9900
C33 H33B 0.9900
C34 C35A 1.448(18)
C34 C35 1.459(9)
C34 H34A 0.9900
C34 H34B 0.9900
C34 H34C 0.9900
C34 H34D 0.9900
C35 H35A 0.9800
C35 H35B 0.9800
C35 H35C 0.9800
C35A H35D 0.9800
C35A H35E 0.9800
C35A H35F 0.9800
O36 C37 1.442(3)
C37 H37A 0.9800
C37 H37B 0.9800
C37 H37C 0.9800
O38 C39 1.438(4)
C39 H39A 0.9800
C39 H39B 0.9800
C39 H39C 0.9800
O40 C41 1.418(4)
C41 H41A 0.9800
C41 H41B 0.9800
C41 H41C 0.9800
O42 C43 1.422(12)
O42 C43A 1.529(16)
C43 H43A 0.9800
C43 H43B 0.9800
C43 H43C 0.9800
C43A H43D 0.9800
C43A H43E 0.9800
C43A H43F 0.9800
O1W H1W 0.8406
O1W H2W 0.7487

loop_
_geom_hbond_atom_site_label_D
_geom_hbond_atom_site_label_H
_geom_hbond_atom_site_label_A
_geom_hbond_site_symmetry_A
_geom_hbond_distance_DH
_geom_hbond_distance_HA
_geom_hbond_distance_DA
_geom_hbond_angle_DHA
N11 H11 O1W . 0.88 2.03 2.879(5) 162.3
N11 H11 O1W 12 0.88 2.45 3.238(6) 148.7
N18 H18 O36 12 1.09 2.03 3.068(3) 156.6
O1W H1W N11 . 0.84 2.43 2.879(5) 114.3
O1W H1W O38 . 0.84 2.41 2.900(6) 117.6
O1W H2W O38 12 0.75 2.48 3.181(6) 157.7

loop_
_geom_torsion_atom_site_label_1
_geom_torsion_atom_site_label_2
_geom_torsion_atom_site_label_3
_geom_torsion_atom_site_label_4
_geom_torsion
C27 N1 C2 C3 174.3(2)
C28 N1 C2 C3 -19.3(4)
C27 N1 C2 C14 -1.0(3)
C28 N1 C2 C14 165.3(3)
N1 C2 C3 C4 -177.3(2)
C14 C2 C3 C4 -2.4(4)
C2 C3 C4 C12 -1.9(3)
C2 C3 C4 C5 180.0(3)
C3 C4 C5 C10 175.7(3)
C12 C4 C5 C10 -2.7(3)
C3 C4 C5 C6 -1.1(5)
C12 C4 C5 C6 -179.5(3)
C10 C5 C6 O36 -178.9(2)
C4 C5 C6 O36 -2.4(5)
C10 C5 C6 C7 1.0(4)
C4 C5 C6 C7 177.4(3)
O36 C6 C7 C8 176.4(3)
C5 C6 C7 C8 -3.4(5)
C6 C7 C8 C9 2.4(6)
C7 C8 C9 O38 -178.6(3)
C7 C8 C9 C10 1.1(6)
C8 C9 C10 N11 -179.7(3)
O38 C9 C10 N11 0.0(5)
C8 C9 C10 C5 -3.5(5)
O38 C9 C10 C5 176.2(3)
C6 C5 C10 N11 179.3(2)
C4 C5 C10 N11 2.0(3)
C6 C5 C10 C9 2.5(4)
C4 C5 C10 C9 -174.8(3)
C9 C10 N11 C12 176.1(3)
C5 C10 N11 C12 -0.5(3)
C10 N11 C12 C13 178.1(3)
C10 N11 C12 C4 -1.3(3)
C3 C4 C12 C13 4.4(4)
C5 C4 C12 C13 -177.0(2)
C3 C4 C12 N11 -176.2(2)
C5 C4 C12 N11 2.4(3)
N11 C12 C13 C14 178.4(2)
C4 C12 C13 C14 -2.3(4)
C12 C13 C14 C2 -2.0(3)
C12 C13 C14 C15 176.7(2)
C3 C2 C14 C13 4.5(4)
N1 C2 C14 C13 -179.7(2)
C3 C2 C14 C15 -174.5(2)
N1 C2 C14 C15 1.3(3)
C13 C14 C15 C16 -3.5(5)
C2 C14 C15 C16 175.4(3)
C13 C14 C15 C27 -179.8(2)
C2 C14 C15 C27 -1.0(3)
C27 C15 C16 C17 -0.7(4)
C14 C15 C16 C17 -176.6(2)
C15 C16 C17 N18 179.1(2)
C15 C16 C17 C25 -0.1(4)
C16 C17 N18 C19 -179.7(3)
C25 C17 N18 C19 -0.5(3)
C17 N18 C19 C24 0.4(3)
C17 N18 C19 C20 -179.6(3)
N18 C19 C20 O40 0.0(4)
C24 C19 C20 O40 -180.0(3)
N18 C19 C20 C21 -179.1(3)
C24 C19 C20 C21 0.9(4)
O40 C20 C21 C22 179.9(3)
C19 C20 C21 C22 -1.1(5)
C20 C21 C22 C23 1.1(6)
C21 C22 C23 O42 -179.7(3)
C21 C22 C23 C24 -0.8(5)
N18 C19 C24 C23 179.4(3)
C20 C19 C24 C23 -0.7(4)
N18 C19 C24 C25 -0.2(3)
C20 C19 C24 C25 179.8(2)
O42 C23 C24 C19 179.6(3)
C22 C23 C24 C19 0.6(4)
O42 C23 C24 C25 -1.1(5)
C22 C23 C24 C25 179.9(3)
C16 C17 C25 C26 -0.1(4)
N18 C17 C25 C26 -179.4(2)
C16 C17 C25 C24 179.7(2)
N18 C17 C25 C24 0.4(3)
C19 C24 C25 C26 179.6(3)
C23 C24 C25 C26 0.2(6)
C19 C24 C25 C17 -0.1(3)
C23 C24 C25 C17 -179.5(3)
C17 C25 C26 C27 1.0(4)
C24 C25 C26 C27 -178.7(3)
C25 C26 C27 N1 175.9(2)
C25 C26 C27 C15 -1.8(4)
C2 N1 C27 C26 -177.5(3)
C28 N1 C27 C26 15.8(4)
C2 N1 C27 C15 0.4(3)
C28 N1 C27 C15 -166.3(2)
C16 C15 C27 C26 1.6(4)
C14 C15 C27 C26 178.5(2)
C16 C15 C27 N1 -176.4(2)
C14 C15 C27 N1 0.4(3)
C2 N1 C28 C29A -45.1(12)
C27 N1 C28 C29A 119.3(12)
C2 N1 C28 C29 -88.8(3)
C27 N1 C28 C29 75.5(3)
N1 C28 C29 C30 71.9(4)
N1 C28 C29A C30 -30(2)
C28 C29 C30 C31 -176.3(3)
C28 C29A C30 C31 -121.9(13)
C29 C30 C31 C32 -179.9(4)
C29A C30 C31 C32 -139.7(14)
C30 C31 C32 C33 176.6(4)
C31 C32 C33 C34 -177.4(5)
C32 C33 C34 C35A -60.1(12)
C32 C33 C34 C35 172.8(6)
C7 C6 O36 C37 2.9(5)
C5 C6 O36 C37 -177.3(2)
C8 C9 O38 C39 14.1(5)
C10 C9 O38 C39 -165.6(3)
C21 C20 O40 C41 -10.8(5)
C19 C20 O40 C41 170.2(3)
C22 C23 O42 C43 1.7(6)
C24 C23 O42 C43 -177.2(5)
C22 C23 O42 C43A -28.2(8)
C24 C23 O42 C43A 152.9(7)

_cod_database_fobs_code 1546694
